data_9014768
loop_
_publ_author_name
'Maguer, J.'
'Courbion, G.'

_publ_section_title
;
 A tri-alpha-PbO2 related structure:Li4ZnIn2F12
 _cod_database_code 1000326
;
_journal_name_full 'Journal of Solid State Chemistry'
_journal_page_first 466
_journal_page_last 471
_journal_paper_doi 10.1006/jssc.1993.1124
_journal_volume 103
_journal_year 1993
_chemical_formula_sum 'F6 In Li2 Zn0.5'
_space_group_IT_number 60
_symmetry_space_group_name_Hall '-P 2n 2ab'
_symmetry_space_group_name_H-M 'P b c n'
_cell_angle_alpha 90
_cell_angle_beta 90
_cell_angle_gamma 90
_cell_length_a 4.7496
_cell_length_b 17.606
_cell_length_c 5.0617
_cell_formula_units_Z 4
_cell_volume 423.267
_database_code_amcsd 0013772
_exptl_crystal_density_diffrn 4.322
_cod_duplicate_entry 1000326
_cod_original_formula_sum 'In Zn.5 Li2 F6'
_cod_database_code 9014768
_amcsd_formula_title 'F12 In2 Li4 Zn'

loop_
_space_group_symop_operation_xyz
x,y,z
x,-y,1/2+z
-x,y,1/2-z
1/2-x,1/2+y,z
1/2+x,1/2-y,-z
1/2+x,1/2+y,1/2-z
1/2-x,1/2-y,1/2+z
-x,-y,-z

loop_
_atom_site_aniso_label
_atom_site_aniso_U_11
_atom_site_aniso_U_22
_atom_site_aniso_U_33
_atom_site_aniso_U_12
_atom_site_aniso_U_13
_atom_site_aniso_U_23
In1 0.01180 0.00850 0.00880 0.00000 0.00060 0.00000
Zn1 0.00940 0.01480 0.00990 0.00000 -0.00120 0.00000
Li1 0.00940 0.01480 0.00990 0.00000 -0.00120 0.00000
F1 0.01340 0.01420 0.01240 0.00440 -0.00190 0.00020
F2 0.01630 0.01340 0.01430 0.00100 0.00520 0.00000
F3 0.01610 0.01130 0.02090 -0.00170 0.00030 -0.00520

loop_
_atom_site_label
_atom_site_fract_x
_atom_site_fract_y
_atom_site_fract_z
_atom_site_occupancy
In1 0.00000 0.11760 0.25000 1.00000
Zn1 0.00000 0.45160 0.25000 0.50000
Li1 0.00000 0.45160 0.25000 0.50000
Li2 0.00000 0.29530 0.25000 1.00000
Li3 0.00000 0.77510 0.25000 0.50000
F1 0.23610 0.46160 0.57940 1.00000
F2 0.24380 0.62600 0.58050 1.00000
F3 0.28250 0.29290 0.57330 1.00000

loop_
_cod_related_entry_id
_cod_related_entry_database
_cod_related_entry_code
1 AMCSD 0013772
